data_4310178
loop_
_publ_author_name
'Hisashi Shimakoshi'
'Hiroki Takemoto'
'Isao Aritome'
'Yoshio Hisaeda'

_publ_contact_author_address
; Department of Chemistry and Biochemistry 
  Kyushu University 
  Hakozaki Higashi-ku 
  Fukuoka 812-8581 
  Japan 
;
_publ_contact_author_email yhisatcm@mbox.nc.kyushu-u.ac.jp
_publ_contact_author_fax 81(92)6324718
_publ_contact_author_name 'Prof. Yoshio Hisaeda'
_publ_contact_author_phone 81(92)6423592
_publ_section_title
;
Redox-Switchable Molecular Containers Consisting of Dicobalt Complexes
;
_journal_name_full 'Inorganic Chemistry'
_journal_page_first 9134
_journal_page_last 9136
_journal_paper_doi 10.1021/ic051482o
_journal_volume 44
_journal_year 2005
_chemical_formula_moiety 'C70 H92 Co2 N8 O8, 2(Cl O4), 2(C3 H7 N O)'
_chemical_formula_sum 'C88 H134 Cl2 Co2 N14 O22'
_chemical_formula_weight 1928.85
_chemical_name_systematic
; 
 ? 
;
_space_group_IT_number 14
_symmetry_cell_setting monoclinic
_symmetry_space_group_name_Hall '-P 2yn'
_symmetry_space_group_name_H-M 'P 1 21/n 1'
_atom_sites_solution_hydrogens geom
_atom_sites_solution_primary direct
_atom_sites_solution_secondary difmap
_audit_creation_method SHELXL-97
_cell_angle_alpha 90.00
_cell_angle_beta 105.615(2)
_cell_angle_gamma 90.00
_cell_formula_units_Z 2
_cell_length_a 16.5413(12)
_cell_length_b 16.6742(13)
_cell_length_c 18.2228(13)
_cell_measurement_reflns_used 4021
_cell_measurement_temperature 100(2)
_cell_measurement_theta_max 29.18
_cell_measurement_theta_min 2.30
_cell_volume 4840.6(6)
_computing_cell_refinement 'SMART (Bruker, 2001)'
_computing_data_collection 'SMART (Bruker, 2001)'
_computing_data_reduction 'SAINT (Bruker, 2001)'
_computing_molecular_graphics 'SHELXTL (Bruker, 2001)'
_computing_publication_material 'SHELXTL (Bruker, 2001)'
_computing_structure_refinement 'SHELXL-97 (Sheldrick, 1997)'
_computing_structure_solution 'SHELXS-97 (Sheldrick, 1997)'
_diffrn_ambient_temperature 100(2)
_diffrn_detector_area_resol_mean 8.366
_diffrn_measured_fraction_theta_full 0.999
_diffrn_measured_fraction_theta_max 0.999
_diffrn_measurement_device_type 'Bruker SMART APEX CCD area detector'
_diffrn_measurement_method '\f and \w scans'
_diffrn_radiation_monochromator graphite
_diffrn_radiation_source 'fine-focus sealed tube'
_diffrn_radiation_type MoK\a
_diffrn_radiation_wavelength 0.71073
_diffrn_reflns_av_R_equivalents 0.0336
_diffrn_reflns_av_sigmaI/netI 0.0456
_diffrn_reflns_limit_h_max 19
_diffrn_reflns_limit_h_min -19
_diffrn_reflns_limit_k_max 19
_diffrn_reflns_limit_k_min -20
_diffrn_reflns_limit_l_max 21
_diffrn_reflns_limit_l_min -21
_diffrn_reflns_number 28378
_diffrn_reflns_theta_full 25.35
_diffrn_reflns_theta_max 25.35
_diffrn_reflns_theta_min 1.48
_diffrn_standards_decay_% 1
_diffrn_standards_interval_time 296
_diffrn_standards_number 323
_exptl_absorpt_coefficient_mu 0.474
_exptl_absorpt_correction_T_max 0.9324
_exptl_absorpt_correction_T_min 0.8710
_exptl_absorpt_correction_type empirical
_exptl_absorpt_process_details 'SADABS; Sheldrick, 1996'
_exptl_crystal_colour orange
_exptl_crystal_density_diffrn 1.323
_exptl_crystal_density_meas ?
_exptl_crystal_density_method .
_exptl_crystal_description prism
_exptl_crystal_F_000 2048
_exptl_crystal_preparation
; 
Crystals suitable for X-ray diffraction were obtained 
by vapor diffusion of diethylether to a satulated DMF solution. 
;
_exptl_crystal_size_max 0.30
_exptl_crystal_size_mid 0.30
_exptl_crystal_size_min 0.15
_refine_diff_density_max 1.322
_refine_diff_density_min -0.969
_refine_diff_density_rms 0.079
_refine_ls_extinction_method none
_refine_ls_goodness_of_fit_ref 1.037
_refine_ls_hydrogen_treatment constr
_refine_ls_matrix_type full
_refine_ls_number_parameters 637
_refine_ls_number_reflns 8844
_refine_ls_number_restraints 0
_refine_ls_restrained_S_all 1.037
_refine_ls_R_factor_all 0.0856
_refine_ls_R_factor_gt 0.0678
_refine_ls_shift/su_max 0.016
_refine_ls_shift/su_mean 0.001
_refine_ls_structure_factor_coef Fsqd
_refine_ls_weighting_details 'calc w=1/[\s^2^(Fo^2^)+(0.0639P)^2^+12.7907P] where P=(Fo^2^+2Fc^2^)/3'
_refine_ls_weighting_scheme calc
_refine_ls_wR_factor_gt 0.1607
_refine_ls_wR_factor_ref 0.1750
_reflns_number_gt 6973
_reflns_number_total 8844
_reflns_threshold_expression >2sigma(I)
_cod_data_source_file ic051482osi20050830_104024.cif
_cod_data_source_block p21n
_cod_depositor_comments
;
The following automatic conversions were performed:
'_symmetry_cell_setting' value 'Monoclinic' changed to 'monoclinic'
according to '/home/saulius/struct/CIF-dictionaries/cif_core.dic'
dictionary named 'cif_core.dic' version 2.4.1 from 2010-06-29.

Automatic conversion script
Id: cif_fix_enum 1527 2010-12-29 10:47:43Z saulius 
;
_cod_original_sg_symbol_H-M 'P 21/n'
_cod_database_code 4310178

loop_
_symmetry_equiv_pos_as_xyz
'x, y, z'
'-x+1/2, y+1/2, -z+1/2'
'-x, -y, -z'
'x-1/2, -y-1/2, z-1/2'

loop_
_atom_site_label
_atom_site_type_symbol
_atom_site_fract_x
_atom_site_fract_y
_atom_site_fract_z
_atom_site_U_iso_or_equiv
_atom_site_adp_type
_atom_site_occupancy
_atom_site_symmetry_multiplicity
_atom_site_calc_flag
_atom_site_refinement_flags
_atom_site_disorder_assembly
_atom_site_disorder_group
C1 C 0.3139(2) 0.5299(2) 0.34848(18) 0.0234(7) Uani 1 1 d . . .
C2 C 0.3734(2) 0.5137(2) 0.30667(19) 0.0248(7) Uani 1 1 d . . .
C3 C 0.3446(2) 0.4992(2) 0.22950(19) 0.0276(7) Uani 1 1 d . . .
H3 H 0.3846 0.4847 0.2029 0.033 Uiso 1 1 calc R . .
C4 C 0.2595(2) 0.5044(2) 0.18764(19) 0.0249(7) Uani 1 1 d . . .
C5 C 0.2030(2) 0.5211(2) 0.22823(19) 0.0283(8) Uani 1 1 d . . .
H5 H 0.1452 0.5252 0.2020 0.034 Uiso 1 1 calc R . .
C6 C 0.2279(2) 0.5325(2) 0.3081(2) 0.0296(8) Uani 1 1 d . . .
C7 C 0.1632(2) 0.5480(3) 0.3439(2) 0.0369(9) Uani 1 1 d . . .
H7 H 0.1079 0.5550 0.3119 0.044 Uiso 1 1 calc R . .
C8 C 0.1066(2) 0.5734(3) 0.4486(2) 0.0382(10) Uani 1 1 d . . .
C9 C 0.0278(2) 0.5999(3) 0.4082(2) 0.0437(11) Uani 1 1 d . . .
H9 H 0.0146 0.6067 0.3545 0.052 Uiso 1 1 calc R . .
C10 C -0.0314(2) 0.6164(3) 0.4473(2) 0.0453(11) Uani 1 1 d . . .
H10 H -0.0859 0.6338 0.4200 0.054 Uiso 1 1 calc R . .
C11 C -0.0122(2) 0.6081(3) 0.5256(2) 0.0455(11) Uani 1 1 d . . .
H11 H -0.0535 0.6201 0.5515 0.055 Uiso 1 1 calc R . .
C12 C 0.0662(2) 0.5824(3) 0.5663(2) 0.0433(11) Uani 1 1 d . . .
H12 H 0.0794 0.5774 0.6202 0.052 Uiso 1 1 calc R . .
C13 C 0.1259(2) 0.5637(3) 0.5275(2) 0.0389(10) Uani 1 1 d . . .
C14 C 0.2315(2) 0.5059(3) 0.6298(2) 0.0378(9) Uani 1 1 d . . .
H14 H 0.1900 0.5014 0.6568 0.045 Uiso 1 1 calc R . .
C15 C 0.3146(2) 0.4803(3) 0.6678(2) 0.0338(9) Uani 1 1 d . . .
C16 C 0.3276(2) 0.4429(3) 0.7397(2) 0.0385(10) Uani 1 1 d . . .
H16 H 0.2810 0.4354 0.7602 0.046 Uiso 1 1 calc R . .
C17 C 0.4051(2) 0.4171(3) 0.7808(2) 0.0346(9) Uani 1 1 d . . .
C18 C 0.4731(2) 0.4327(2) 0.7495(2) 0.0329(8) Uani 1 1 d . . .
H18 H 0.5274 0.4151 0.7771 0.039 Uiso 1 1 calc R . .
C19 C 0.4655(2) 0.4716(2) 0.68167(19) 0.0296(8) Uani 1 1 d . . .
C20 C 0.3833(2) 0.4933(2) 0.63643(19) 0.0281(8) Uani 1 1 d . . .
C21 C 0.5361(2) 0.4919(3) 0.6469(2) 0.0355(9) Uani 1 1 d . . .
H21A H 0.5267 0.5476 0.6276 0.043 Uiso 1 1 calc R . .
H21B H 0.5298 0.4568 0.6019 0.043 Uiso 1 1 calc R . .
C22 C 0.2322(2) 0.4986(3) 0.1007(2) 0.0360(9) Uani 1 1 d . . .
C23 C 0.1425(3) 0.4779(5) 0.0714(3) 0.102(3) Uani 1 1 d . . .
H23A H 0.1264 0.4799 0.0156 0.153 Uiso 1 1 calc R . .
H23B H 0.1086 0.5164 0.0909 0.153 Uiso 1 1 calc R . .
H23C H 0.1329 0.4238 0.0882 0.153 Uiso 1 1 calc R . .
C24 C 0.2858(3) 0.4452(4) 0.0691(3) 0.080(2) Uani 1 1 d . . .
H24A H 0.2803 0.3899 0.0855 0.120 Uiso 1 1 calc R . .
H24B H 0.3444 0.4623 0.0875 0.120 Uiso 1 1 calc R . .
H24C H 0.2681 0.4478 0.0133 0.120 Uiso 1 1 calc R . .
C25 C 0.2468(6) 0.5834(5) 0.0713(3) 0.123(3) Uani 1 1 d . . .
H25A H 0.2425 0.5807 0.0167 0.184 Uiso 1 1 calc R . .
H25B H 0.3028 0.6025 0.0987 0.184 Uiso 1 1 calc R . .
H25C H 0.2044 0.6205 0.0800 0.184 Uiso 1 1 calc R . .
C26 C 0.4217(2) 0.3754(3) 0.8580(2) 0.0435(10) Uani 1 1 d . . .
C27 C 0.3402(3) 0.3616(3) 0.8813(2) 0.0552(13) Uani 1 1 d . . .
H27A H 0.3148 0.4134 0.8873 0.083 Uiso 1 1 calc R . .
H27B H 0.3528 0.3322 0.9296 0.083 Uiso 1 1 calc R . .
H27C H 0.3010 0.3303 0.8418 0.083 Uiso 1 1 calc R . .
C28 C 0.4789(3) 0.4284(4) 0.9195(2) 0.0642(15) Uani 1 1 d . . .
H28A H 0.5322 0.4375 0.9068 0.096 Uiso 1 1 calc R . .
H28B H 0.4899 0.4015 0.9690 0.096 Uiso 1 1 calc R . .
H28C H 0.4513 0.4799 0.9218 0.096 Uiso 1 1 calc R . .
C29 C 0.4642(4) 0.2953(4) 0.8558(3) 0.0682(15) Uani 1 1 d . . .
H29A H 0.4289 0.2620 0.8154 0.102 Uiso 1 1 calc R . .
H29B H 0.4723 0.2682 0.9050 0.102 Uiso 1 1 calc R . .
H29C H 0.5188 0.3039 0.8456 0.102 Uiso 1 1 calc R . .
C30 C 0.3435(2) 0.3757(2) 0.4757(2) 0.0391(9) Uani 1 1 d . . .
H30A H 0.3770 0.4102 0.4506 0.047 Uiso 1 1 calc R . .
H30B H 0.3777 0.3652 0.5284 0.047 Uiso 1 1 calc R . .
C31 C 0.3260(4) 0.3016(5) 0.4355(8) 0.192(7) Uani 1 1 d . . .
H31A H 0.2755 0.3087 0.3922 0.230 Uiso 1 1 calc R . .
H31B H 0.3122 0.2610 0.4700 0.230 Uiso 1 1 calc R . .
C32 C 0.4357(3) 0.2392(3) 0.4727(3) 0.0586(13) Uani 1 1 d . . .
H32A H 0.4017 0.1998 0.4921 0.070 Uiso 1 1 calc R . .
H32B H 0.4583 0.2810 0.5115 0.070 Uiso 1 1 calc R . .
C33 C 0.2995(2) 0.6946(3) 0.5732(2) 0.0408(10) Uani 1 1 d . . .
H33A H 0.3247 0.6595 0.6173 0.049 Uiso 1 1 calc R . .
H33B H 0.2418 0.7084 0.5748 0.049 Uiso 1 1 calc R . .
C34 C 0.3506(2) 0.7697(3) 0.5783(3) 0.0473(11) Uani 1 1 d . . .
H34A H 0.3249 0.8065 0.5358 0.057 Uiso 1 1 calc R . .
H34B H 0.3549 0.7977 0.6271 0.057 Uiso 1 1 calc R . .
C35 C 0.4852(4) 0.8065(4) 0.5656(6) 0.123(4) Uani 1 1 d . . .
H35A H 0.5114 0.8317 0.6155 0.147 Uiso 1 1 calc R . .
H35B H 0.4541 0.8481 0.5304 0.147 Uiso 1 1 calc R . .
C36 C 0.5013(5) 0.3088(6) 0.2524(5) 0.158(5) Uani 1 1 d . . .
H36A H 0.5120 0.3666 0.2569 0.237 Uiso 1 1 calc R . .
H36B H 0.5538 0.2804 0.2545 0.237 Uiso 1 1 calc R . .
H36C H 0.4792 0.2907 0.2944 0.237 Uiso 1 1 calc R . .
C37 C 0.4651(4) 0.3103(4) 0.1117(4) 0.092(2) Uani 1 1 d . . .
H37A H 0.4209 0.2925 0.0672 0.137 Uiso 1 1 calc R . .
H37B H 0.5176 0.2825 0.1129 0.137 Uiso 1 1 calc R . .
H37C H 0.4731 0.3683 0.1086 0.137 Uiso 1 1 calc R . .
C38 C 0.3684(4) 0.2615(4) 0.1766(4) 0.0772(17) Uani 1 1 d . . .
H38 H 0.3561 0.2524 0.2239 0.093 Uiso 1 1 calc R . .
C39 C 0.3552(5) 0.7484(5) 0.2695(4) 0.105(3) Uani 1 1 d . . .
H39A H 0.3159 0.7488 0.2185 0.158 Uiso 1 1 calc R . .
H39B H 0.3258 0.7646 0.3071 0.158 Uiso 1 1 calc R . .
H39C H 0.3780 0.6942 0.2814 0.158 Uiso 1 1 calc R . .
C40 C 0.4944(6) 0.8005(5) 0.3370(4) 0.114(3) Uani 1 1 d . . .
H40A H 0.5232 0.7488 0.3386 0.171 Uiso 1 1 calc R . .
H40B H 0.4766 0.8072 0.3838 0.171 Uiso 1 1 calc R . .
H40C H 0.5328 0.8440 0.3330 0.171 Uiso 1 1 calc R . .
C41 C 0.4185(4) 0.8507(4) 0.2136(4) 0.080(2) Uani 1 1 d . . .
H41 H 0.4648 0.8859 0.2181 0.096 Uiso 1 1 calc R . .
C42A C 0.2845(11) 0.6748(12) 0.7696(9) 0.075(5) Uani 0.445(12) 1 d P A 1
H42A H 0.2258 0.6651 0.7417 0.113 Uiso 0.445(12) 1 calc PR A 1
H42B H 0.3196 0.6313 0.7592 0.113 Uiso 0.445(12) 1 calc PR A 1
H42C H 0.3031 0.7259 0.7532 0.113 Uiso 0.445(12) 1 calc PR A 1
C43A C 0.3210(7) 0.5974(8) 0.8772(7) 0.050(3) Uani 0.445(12) 1 d P A 1
H43A H 0.3516 0.5935 0.9312 0.074 Uiso 0.445(12) 1 calc PR A 1
H43B H 0.3583 0.5823 0.8458 0.074 Uiso 0.445(12) 1 calc PR A 1
H43C H 0.2726 0.5611 0.8665 0.074 Uiso 0.445(12) 1 calc PR A 1
C44A C 0.3024(5) 0.7322(7) 0.9218(6) 0.043(3) Uani 0.445(12) 1 d P A 1
H44A H 0.3336 0.7124 0.9700 0.052 Uiso 0.445(12) 1 calc PR A 1
C42B C 0.2393(11) 0.6936(15) 0.7803(14) 0.154(12) Uani 0.555(12) 1 d P A 2
H42D H 0.1843 0.6712 0.7796 0.230 Uiso 0.555(12) 1 calc PR A 2
H42E H 0.2688 0.6566 0.7546 0.230 Uiso 0.555(12) 1 calc PR A 2
H42F H 0.2317 0.7453 0.7537 0.230 Uiso 0.555(12) 1 calc PR A 2
C43B C 0.2921(10) 0.6395(11) 0.8987(9) 0.081(4) Uani 0.555(12) 1 d P A 2
H43D H 0.2412 0.6069 0.8914 0.121 Uiso 0.555(12) 1 calc PR A 2
H43E H 0.3061 0.6636 0.9496 0.121 Uiso 0.555(12) 1 calc PR A 2
H43F H 0.3386 0.6054 0.8937 0.121 Uiso 0.555(12) 1 calc PR A 2
C44B C 0.2721(5) 0.7765(6) 0.8568(7) 0.052(3) Uani 0.555(12) 1 d P A 2
H44B H 0.2638 0.8126 0.8151 0.063 Uiso 0.555(12) 1 calc PR A 2
Cl1 Cl 0.90068(6) 0.53346(7) 0.20346(5) 0.0452(3) Uani 1 1 d . . .
Co1 Co 0.27603(3) 0.53654(3) 0.49209(3) 0.02807(16) Uani 1 1 d . . .
N1 N 0.17372(17) 0.5535(2) 0.41679(17) 0.0353(8) Uani 1 1 d . . .
N2 N 0.20833(17) 0.5349(2) 0.56100(17) 0.0341(8) Uani 1 1 d . . .
N3 N 0.26631(19) 0.4189(2) 0.47828(18) 0.0379(8) Uani 1 1 d . . .
H3A H 0.2477 0.3978 0.5175 0.045 Uiso 1 1 calc R . .
H3B H 0.2258 0.4086 0.4337 0.045 Uiso 1 1 calc R . .
N4 N 0.29647(18) 0.6515(2) 0.50181(16) 0.0331(7) Uani 1 1 d . . .
H4A H 0.3468 0.6608 0.4909 0.040 Uiso 1 1 calc R . .
H4B H 0.2556 0.6758 0.4639 0.040 Uiso 1 1 calc R . .
N5 N 0.4407(3) 0.2919(3) 0.1806(2) 0.0681(13) Uani 1 1 d . . .
N6 N 0.4214(4) 0.8025(3) 0.2715(3) 0.0760(15) Uani 1 1 d . . .
N7A N 0.2926(10) 0.6782(10) 0.8599(11) 0.037(3) Uani 0.445(12) 1 d P A 1
N7B N 0.2777(12) 0.7025(9) 0.8415(16) 0.071(6) Uani 0.555(12) 1 d P A 2
O1 O 0.34199(14) 0.54043(15) 0.42232(13) 0.0275(5) Uani 1 1 d . . .
O2 O 0.37723(14) 0.52370(15) 0.56914(13) 0.0267(5) Uani 1 1 d . . .
O3 O 0.3967(3) 0.2688(4) 0.4050(3) 0.1171(19) Uani 1 1 d . . .
O4 O 0.43086(17) 0.74400(19) 0.5737(2) 0.0546(8) Uani 1 1 d . . .
O5 O 0.87475(18) 0.6006(2) 0.24171(16) 0.0518(8) Uani 1 1 d . . .
O6 O 0.8873(3) 0.4613(2) 0.2416(2) 0.0721(11) Uani 1 1 d . . .
O7 O 0.85085(19) 0.5301(2) 0.12632(16) 0.0574(9) Uani 1 1 d . . .
O8 O 0.98674(19) 0.5422(3) 0.20545(19) 0.0756(12) Uani 1 1 d . . .
O9 O 0.3150(3) 0.2432(3) 0.1213(3) 0.0881(13) Uani 1 1 d . . .
O10 O 0.3626(2) 0.8545(3) 0.1553(2) 0.0856(15) Uani 1 1 d . . .
O11A O 0.275(2) 0.803(2) 0.921(3) 0.076(12) Uani 0.445(12) 1 d P A 1
O11B O 0.2758(12) 0.8038(14) 0.9134(18) 0.045(5) Uani 0.555(12) 1 d P A 2

loop_
_atom_site_aniso_label
_atom_site_aniso_U_11
_atom_site_aniso_U_22
_atom_site_aniso_U_33
_atom_site_aniso_U_23
_atom_site_aniso_U_13
_atom_site_aniso_U_12
C1 0.0200(16) 0.0296(18) 0.0211(16) -0.0055(13) 0.0064(13) -0.0042(13)
C2 0.0181(16) 0.0326(19) 0.0259(17) 0.0023(14) 0.0099(14) -0.0019(13)
C3 0.0208(17) 0.042(2) 0.0228(17) 0.0018(15) 0.0109(14) -0.0005(15)
C4 0.0241(17) 0.0286(18) 0.0236(17) -0.0001(14) 0.0091(14) -0.0044(14)
C5 0.0173(16) 0.040(2) 0.0256(18) -0.0039(15) 0.0032(14) -0.0057(14)
C6 0.0185(17) 0.046(2) 0.0250(17) -0.0080(15) 0.0077(14) -0.0042(15)
C7 0.0148(16) 0.068(3) 0.0273(19) -0.0156(18) 0.0036(14) -0.0038(17)
C8 0.0140(16) 0.068(3) 0.033(2) -0.0210(19) 0.0087(15) -0.0037(17)
C9 0.0180(18) 0.080(3) 0.033(2) -0.017(2) 0.0064(16) -0.0016(19)
C10 0.0137(17) 0.074(3) 0.047(2) -0.021(2) 0.0070(16) -0.0015(18)
C11 0.0175(18) 0.078(3) 0.044(2) -0.027(2) 0.0143(17) -0.0061(19)
C12 0.0212(19) 0.077(3) 0.035(2) -0.025(2) 0.0127(16) -0.0070(19)
C13 0.0159(17) 0.069(3) 0.033(2) -0.0218(19) 0.0087(15) -0.0059(17)
C14 0.0210(18) 0.068(3) 0.0272(19) -0.0178(18) 0.0125(15) -0.0101(18)
C15 0.0194(17) 0.060(3) 0.0245(18) -0.0141(17) 0.0093(14) -0.0079(16)
C16 0.0233(18) 0.072(3) 0.0240(18) -0.0127(18) 0.0133(15) -0.0164(18)
C17 0.0276(19) 0.056(2) 0.0237(18) -0.0070(17) 0.0118(15) -0.0135(17)
C18 0.0229(18) 0.051(2) 0.0267(18) -0.0038(16) 0.0105(15) -0.0059(16)
C19 0.0200(17) 0.047(2) 0.0249(17) -0.0050(15) 0.0105(14) -0.0052(15)
C20 0.0216(17) 0.041(2) 0.0235(17) -0.0086(15) 0.0097(14) -0.0062(15)
C21 0.0190(17) 0.064(3) 0.0255(18) 0.0085(17) 0.0085(14) 0.0011(17)
C22 0.033(2) 0.055(2) 0.0212(18) 0.0040(17) 0.0093(15) 0.0006(18)
C23 0.040(3) 0.239(9) 0.026(2) -0.034(4) 0.008(2) -0.035(4)
C24 0.051(3) 0.151(6) 0.032(2) -0.041(3) -0.001(2) 0.025(3)
C25 0.216(10) 0.104(6) 0.041(3) 0.028(3) 0.022(5) -0.020(6)
C26 0.030(2) 0.076(3) 0.0263(19) -0.0008(19) 0.0117(16) -0.016(2)
C27 0.040(2) 0.101(4) 0.028(2) 0.001(2) 0.0148(18) -0.031(2)
C28 0.049(3) 0.114(4) 0.027(2) 0.001(2) 0.006(2) -0.037(3)
C29 0.075(4) 0.086(4) 0.052(3) 0.025(3) 0.030(3) 0.005(3)
C30 0.028(2) 0.045(2) 0.049(2) -0.0007(18) 0.0176(18) -0.0080(17)
C31 0.071(4) 0.122(6) 0.420(17) -0.185(9) 0.131(8) -0.042(4)
C32 0.069(3) 0.064(3) 0.031(2) 0.005(2) -0.006(2) -0.002(3)
C33 0.0220(18) 0.058(3) 0.042(2) -0.0236(19) 0.0077(16) 0.0047(17)
C34 0.025(2) 0.054(3) 0.060(3) -0.020(2) 0.0060(19) 0.0076(18)
C35 0.052(3) 0.047(3) 0.285(12) 0.001(5) 0.074(5) 0.002(3)
C36 0.119(6) 0.155(8) 0.130(7) -0.078(6) -0.090(6) 0.054(6)
C37 0.067(4) 0.084(5) 0.131(6) -0.005(4) 0.039(4) -0.007(3)
C38 0.079(4) 0.089(4) 0.061(4) 0.001(3) 0.014(3) -0.006(3)
C39 0.132(7) 0.106(6) 0.100(5) 0.044(4) 0.071(5) 0.035(5)
C40 0.164(8) 0.117(6) 0.052(4) 0.012(4) 0.015(4) 0.056(6)
C41 0.081(4) 0.086(4) 0.090(4) 0.049(4) 0.049(4) 0.050(3)
C42A 0.064(10) 0.106(12) 0.061(8) -0.016(8) 0.025(8) -0.024(9)
C43A 0.043(6) 0.051(7) 0.050(7) 0.001(5) 0.004(5) -0.008(5)
C44A 0.021(5) 0.061(7) 0.050(6) 0.010(5) 0.014(4) -0.004(4)
C42B 0.070(11) 0.20(2) 0.157(18) 0.137(18) -0.028(12) -0.022(13)
C43B 0.090(10) 0.074(10) 0.079(9) -0.014(8) 0.023(8) -0.018(8)
C44B 0.037(5) 0.056(6) 0.063(7) -0.001(5) 0.011(4) 0.003(4)
Cl1 0.0288(5) 0.0848(8) 0.0231(4) 0.0020(5) 0.0092(4) -0.0080(5)
Co1 0.0130(2) 0.0503(3) 0.0217(3) -0.0129(2) 0.00615(18) -0.0026(2)
N1 0.0135(14) 0.066(2) 0.0271(16) -0.0170(15) 0.0065(12) -0.0033(14)
N2 0.0134(14) 0.065(2) 0.0249(16) -0.0171(15) 0.0066(12) -0.0046(14)
N3 0.0262(16) 0.057(2) 0.0366(18) -0.0181(15) 0.0191(14) -0.0130(15)
N4 0.0198(14) 0.051(2) 0.0274(16) -0.0092(14) 0.0040(12) 0.0055(13)
N5 0.053(3) 0.082(3) 0.052(3) -0.017(2) -0.016(2) -0.001(2)
N6 0.109(4) 0.075(3) 0.061(3) 0.031(2) 0.051(3) 0.045(3)
N7A 0.029(6) 0.026(9) 0.052(8) -0.002(7) 0.005(5) -0.004(6)
N7B 0.073(11) 0.037(8) 0.118(17) -0.006(8) 0.050(10) 0.012(6)
O1 0.0146(11) 0.0467(15) 0.0214(12) -0.0109(10) 0.0054(9) -0.0038(10)
O2 0.0152(11) 0.0449(15) 0.0218(12) -0.0057(10) 0.0080(9) -0.0019(10)
O3 0.068(3) 0.177(6) 0.091(3) -0.011(3) -0.006(3) -0.036(3)
O4 0.0212(14) 0.0524(19) 0.088(2) -0.0013(17) 0.0110(15) 0.0047(13)
O5 0.0402(17) 0.083(2) 0.0316(15) -0.0067(15) 0.0092(13) -0.0053(16)
O6 0.084(3) 0.089(3) 0.055(2) 0.0138(19) 0.039(2) 0.010(2)
O7 0.0427(18) 0.099(3) 0.0276(15) -0.0117(15) 0.0045(13) -0.0178(17)
O8 0.0265(16) 0.159(4) 0.0428(19) -0.005(2) 0.0116(14) -0.005(2)
O9 0.067(3) 0.102(3) 0.080(3) -0.020(2) -0.007(2) -0.029(2)
O10 0.052(2) 0.126(4) 0.088(3) 0.072(3) 0.035(2) 0.042(2)
O11A 0.066(15) 0.08(2) 0.08(2) -0.022(13) 0.030(12) 0.015(12)
O11B 0.027(7) 0.051(11) 0.057(9) -0.005(7) 0.011(6) -0.010(7)

loop_
_atom_type_symbol
_atom_type_description
_atom_type_scat_dispersion_real
_atom_type_scat_dispersion_imag
_atom_type_scat_source
C C 0.0033 0.0016 'International Tables Vol C Tables 4.2.6.8 and 6.1.1.4'
H H 0.0000 0.0000 'International Tables Vol C Tables 4.2.6.8 and 6.1.1.4'
N N 0.0061 0.0033 'International Tables Vol C Tables 4.2.6.8 and 6.1.1.4'
O O 0.0106 0.0060 'International Tables Vol C Tables 4.2.6.8 and 6.1.1.4'
Cl Cl 0.1484 0.1585 'International Tables Vol C Tables 4.2.6.8 and 6.1.1.4'
Co Co 0.3494 0.9721 'International Tables Vol C Tables 4.2.6.8 and 6.1.1.4'

loop_
_geom_angle_atom_site_label_1
_geom_angle_atom_site_label_2
_geom_angle_atom_site_label_3
_geom_angle
_geom_angle_site_symmetry_1
_geom_angle_site_symmetry_3
_geom_angle_publ_flag
O1 C1 C6 123.9(3) . . ?
O1 C1 C2 118.0(3) . . ?
C6 C1 C2 118.1(3) . . ?
C3 C2 C1 118.8(3) . . ?
C3 C2 C21 125.2(3) . 3_666 ?
C1 C2 C21 115.8(3) . 3_666 ?
C2 C3 C4 124.0(3) . . ?
C2 C3 H3 118.0 . . ?
C4 C3 H3 118.0 . . ?
C5 C4 C3 116.6(3) . . ?
C5 C4 C22 121.3(3) . . ?
C3 C4 C22 121.9(3) . . ?
C4 C5 C6 122.1(3) . . ?
C4 C5 H5 118.9 . . ?
C6 C5 H5 118.9 . . ?
C5 C6 C1 120.3(3) . . ?
C5 C6 C7 116.7(3) . . ?
C1 C6 C7 123.0(3) . . ?
N1 C7 C6 125.0(3) . . ?
N1 C7 H7 117.5 . . ?
C6 C7 H7 117.5 . . ?
C9 C8 C13 120.4(3) . . ?
C9 C8 N1 125.7(4) . . ?
C13 C8 N1 113.9(3) . . ?
C8 C9 C10 118.9(4) . . ?
C8 C9 H9 120.5 . . ?
C10 C9 H9 120.5 . . ?
C11 C10 C9 120.9(4) . . ?
C11 C10 H10 119.6 . . ?
C9 C10 H10 119.6 . . ?
C12 C11 C10 120.6(3) . . ?
C12 C11 H11 119.7 . . ?
C10 C11 H11 119.7 . . ?
C11 C12 C13 119.2(4) . . ?
C11 C12 H12 120.4 . . ?
C13 C12 H12 120.4 . . ?
C12 C13 C8 119.9(4) . . ?
C12 C13 N2 126.0(4) . . ?
C8 C13 N2 114.1(3) . . ?
N2 C14 C15 125.0(3) . . ?
N2 C14 H14 117.5 . . ?
C15 C14 H14 117.5 . . ?
C16 C15 C20 120.2(3) . . ?
C16 C15 C14 117.9(3) . . ?
C20 C15 C14 122.0(3) . . ?
C17 C16 C15 122.1(3) . . ?
C17 C16 H16 118.9 . . ?
C15 C16 H16 118.9 . . ?
C16 C17 C18 116.8(3) . . ?
C16 C17 C26 123.9(3) . . ?
C18 C17 C26 119.4(3) . . ?
C19 C18 C17 124.1(4) . . ?
C19 C18 H18 118.0 . . ?
C17 C18 H18 118.0 . . ?
C18 C19 C20 118.7(3) . . ?
C18 C19 C21 126.2(3) . . ?
C20 C19 C21 115.1(3) . . ?
O2 C20 C15 124.8(3) . . ?
O2 C20 C19 117.3(3) . . ?
C15 C20 C19 117.9(3) . . ?
C19 C21 C2 120.9(3) . 3_666 ?
C19 C21 H21A 107.1 . . ?
C2 C21 H21A 107.1 3_666 . ?
C19 C21 H21B 107.1 . . ?
C2 C21 H21B 107.1 3_666 . ?
H21A C21 H21B 106.8 . . ?
C23 C22 C24 111.6(4) . . ?
C23 C22 C4 112.2(3) . . ?
C24 C22 C4 113.6(3) . . ?
C23 C22 C25 108.8(5) . . ?
C24 C22 C25 104.4(5) . . ?
C4 C22 C25 105.6(4) . . ?
C22 C23 H23A 109.5 . . ?
C22 C23 H23B 109.5 . . ?
H23A C23 H23B 109.5 . . ?
C22 C23 H23C 109.5 . . ?
H23A C23 H23C 109.5 . . ?
H23B C23 H23C 109.5 . . ?
C22 C24 H24A 109.5 . . ?
C22 C24 H24B 109.5 . . ?
H24A C24 H24B 109.5 . . ?
C22 C24 H24C 109.5 . . ?
H24A C24 H24C 109.5 . . ?
H24B C24 H24C 109.5 . . ?
C22 C25 H25A 109.5 . . ?
C22 C25 H25B 109.5 . . ?
H25A C25 H25B 109.5 . . ?
C22 C25 H25C 109.5 . . ?
H25A C25 H25C 109.5 . . ?
H25B C25 H25C 109.5 . . ?
C29 C26 C17 110.3(3) . . ?
C29 C26 C27 108.9(4) . . ?
C17 C26 C27 111.7(3) . . ?
C29 C26 C28 109.1(4) . . ?
C17 C26 C28 109.4(4) . . ?
C27 C26 C28 107.4(3) . . ?
C26 C27 H27A 109.5 . . ?
C26 C27 H27B 109.5 . . ?
H27A C27 H27B 109.5 . . ?
C26 C27 H27C 109.5 . . ?
H27A C27 H27C 109.5 . . ?
H27B C27 H27C 109.5 . . ?
C26 C28 H28A 109.5 . . ?
C26 C28 H28B 109.5 . . ?
H28A C28 H28B 109.5 . . ?
C26 C28 H28C 109.5 . . ?
H28A C28 H28C 109.5 . . ?
H28B C28 H28C 109.5 . . ?
C26 C29 H29A 109.5 . . ?
C26 C29 H29B 109.5 . . ?
H29A C29 H29B 109.5 . . ?
C26 C29 H29C 109.5 . . ?
H29A C29 H29C 109.5 . . ?
H29B C29 H29C 109.5 . . ?
C31 C30 N3 112.3(4) . . ?
C31 C30 H30A 109.1 . . ?
N3 C30 H30A 109.1 . . ?
C31 C30 H30B 109.1 . . ?
N3 C30 H30B 109.1 . . ?
H30A C30 H30B 107.9 . . ?
C30 C31 O3 115.3(5) . . ?
C30 C31 H31A 108.5 . . ?
O3 C31 H31A 108.5 . . ?
C30 C31 H31B 108.5 . . ?
O3 C31 H31B 108.5 . . ?
H31A C31 H31B 107.5 . . ?
O3 C32 C35 91.1(5) . 3_666 ?
O3 C32 H32A 113.4 . . ?
C35 C32 H32A 113.4 3_666 . ?
O3 C32 H32B 113.4 . . ?
C35 C32 H32B 113.4 3_666 . ?
H32A C32 H32B 110.7 . . ?
N4 C33 C34 110.3(4) . . ?
N4 C33 H33A 109.6 . . ?
C34 C33 H33A 109.6 . . ?
N4 C33 H33B 109.6 . . ?
C34 C33 H33B 109.6 . . ?
H33A C33 H33B 108.1 . . ?
O4 C34 C33 105.3(3) . . ?
O4 C34 H34A 110.7 . . ?
C33 C34 H34A 110.7 . . ?
O4 C34 H34B 110.7 . . ?
C33 C34 H34B 110.7 . . ?
H34A C34 H34B 108.8 . . ?
O4 C35 C32 106.1(4) . 3_666 ?
O4 C35 H35A 110.5 . . ?
C32 C35 H35A 110.5 3_666 . ?
O4 C35 H35B 110.5 . . ?
C32 C35 H35B 110.5 3_666 . ?
H35A C35 H35B 108.7 . . ?
N5 C36 H36A 109.5 . . ?
N5 C36 H36B 109.5 . . ?
H36A C36 H36B 109.5 . . ?
N5 C36 H36C 109.5 . . ?
H36A C36 H36C 109.5 . . ?
H36B C36 H36C 109.5 . . ?
N5 C37 H37A 109.5 . . ?
N5 C37 H37B 109.5 . . ?
H37A C37 H37B 109.5 . . ?
N5 C37 H37C 109.5 . . ?
H37A C37 H37C 109.5 . . ?
H37B C37 H37C 109.5 . . ?
O9 C38 N5 128.2(6) . . ?
O9 C38 H38 115.9 . . ?
N5 C38 H38 115.9 . . ?
N6 C39 H39A 109.5 . . ?
N6 C39 H39B 109.5 . . ?
H39A C39 H39B 109.5 . . ?
N6 C39 H39C 109.5 . . ?
H39A C39 H39C 109.5 . . ?
H39B C39 H39C 109.5 . . ?
N6 C40 H40A 109.5 . . ?
N6 C40 H40B 109.5 . . ?
H40A C40 H40B 109.5 . . ?
N6 C40 H40C 109.5 . . ?
H40A C40 H40C 109.5 . . ?
H40B C40 H40C 109.5 . . ?
O10 C41 N6 126.2(7) . . ?
O10 C41 H41 116.9 . . ?
N6 C41 H41 116.9 . . ?
O11A C44A N7A 129(2) . . ?
O11A C44A H44A 115.6 . . ?
N7A C44A H44A 115.6 . . ?
N7B C42B H42D 109.5 . . ?
N7B C42B H42E 109.5 . . ?
H42D C42B H42E 109.5 . . ?
N7B C42B H42F 109.5 . . ?
H42D C42B H42F 109.5 . . ?
H42E C42B H42F 109.5 . . ?
N7B C43B H43D 109.5 . . ?
N7B C43B H43E 109.5 . . ?
H43D C43B H43E 109.5 . . ?
N7B C43B H43F 109.5 . . ?
H43D C43B H43F 109.5 . . ?
H43E C43B H43F 109.5 . . ?
O11B C44B N7B 127.6(19) . . ?
O11B C44B H44B 116.2 . . ?
N7B C44B H44B 116.2 . . ?
O8 Cl1 O7 109.77(19) . . ?
O8 Cl1 O6 110.9(3) . . ?
O7 Cl1 O6 108.7(2) . . ?
O8 Cl1 O5 109.5(2) . . ?
O7 Cl1 O5 109.8(2) . . ?
O6 Cl1 O5 108.2(2) . . ?
O2 Co1 O1 86.97(10) . . ?
O2 Co1 N1 177.56(12) . . ?
O1 Co1 N1 94.17(11) . . ?
O2 Co1 N2 93.98(11) . . ?
O1 Co1 N2 178.60(14) . . ?
N1 Co1 N2 84.83(13) . . ?
O2 Co1 N4 86.93(12) . . ?
O1 Co1 N4 84.82(12) . . ?
N1 Co1 N4 91.03(14) . . ?
N2 Co1 N4 94.21(14) . . ?
O2 Co1 N3 90.44(12) . . ?
O1 Co1 N3 89.45(11) . . ?
N1 Co1 N3 91.73(14) . . ?
N2 Co1 N3 91.57(13) . . ?
N4 Co1 N3 173.80(12) . . ?
C7 N1 C8 122.0(3) . . ?
C7 N1 Co1 125.5(2) . . ?
C8 N1 Co1 112.5(2) . . ?
C14 N2 C13 122.7(3) . . ?
C14 N2 Co1 124.8(2) . . ?
C13 N2 Co1 112.4(2) . . ?
C30 N3 Co1 116.4(2) . . ?
C30 N3 H3A 108.2 . . ?
Co1 N3 H3A 108.2 . . ?
C30 N3 H3B 108.2 . . ?
Co1 N3 H3B 108.2 . . ?
H3A N3 H3B 107.3 . . ?
C33 N4 Co1 121.6(3) . . ?
C33 N4 H4A 106.9 . . ?
Co1 N4 H4A 106.9 . . ?
C33 N4 H4B 106.9 . . ?
Co1 N4 H4B 106.9 . . ?
H4A N4 H4B 106.7 . . ?
C38 N5 C36 122.5(7) . . ?
C38 N5 C37 120.4(5) . . ?
C36 N5 C37 117.1(7) . . ?
C41 N6 C39 120.5(6) . . ?
C41 N6 C40 121.0(7) . . ?
C39 N6 C40 118.4(6) . . ?
C44A N7A C43A 117.5(15) . . ?
C44A N7A C42A 142.4(14) . . ?
C43A N7A C42A 97.1(15) . . ?
C42B N7B C44B 107(2) . . ?
C42B N7B C43B 123(2) . . ?
C44B N7B C43B 123(2) . . ?
C1 O1 Co1 125.3(2) . . ?
C20 O2 Co1 124.9(2) . . ?
C32 O3 C31 91.3(7) . . ?
C35 O4 C34 114.6(4) . . ?

loop_
_geom_bond_atom_site_label_1
_geom_bond_atom_site_label_2
_geom_bond_distance
_geom_bond_site_symmetry_2
_geom_bond_publ_flag
C1 O1 1.312(4) . ?
C1 C6 1.415(5) . ?
C1 C2 1.423(4) . ?
C2 C3 1.379(5) . ?
C2 C21 1.512(5) 3_666 ?
C3 C4 1.413(5) . ?
C3 H3 0.9500 . ?
C4 C5 1.367(5) . ?
C4 C22 1.529(5) . ?
C5 C6 1.415(5) . ?
C5 H5 0.9500 . ?
C6 C7 1.419(5) . ?
C7 N1 1.296(5) . ?
C7 H7 0.9500 . ?
C8 C9 1.385(5) . ?
C8 C13 1.396(5) . ?
C8 N1 1.424(4) . ?
C9 C10 1.385(5) . ?
C9 H9 0.9500 . ?
C10 C11 1.382(6) . ?
C10 H10 0.9500 . ?
C11 C12 1.378(6) . ?
C11 H11 0.9500 . ?
C12 C13 1.395(5) . ?
C12 H12 0.9500 . ?
C13 N2 1.420(5) . ?
C14 N2 1.301(5) . ?
C14 C15 1.428(5) . ?
C14 H14 0.9500 . ?
C15 C16 1.415(5) . ?
C15 C20 1.419(5) . ?
C16 C17 1.369(6) . ?
C16 H16 0.9500 . ?
C17 C18 1.416(5) . ?
C17 C26 1.526(5) . ?
C18 C19 1.372(5) . ?
C18 H18 0.9500 . ?
C19 C20 1.434(5) . ?
C19 C21 1.508(5) . ?
C20 O2 1.305(4) . ?
C21 C2 1.512(5) 3_666 ?
C21 H21A 0.9900 . ?
C21 H21B 0.9900 . ?
C22 C23 1.476(6) . ?
C22 C24 1.479(6) . ?
C22 C25 1.553(8) . ?
C23 H23A 0.9800 . ?
C23 H23B 0.9800 . ?
C23 H23C 0.9800 . ?
C24 H24A 0.9800 . ?
C24 H24B 0.9800 . ?
C24 H24C 0.9800 . ?
C25 H25A 0.9800 . ?
C25 H25B 0.9800 . ?
C25 H25C 0.9800 . ?
C26 C29 1.514(7) . ?
C26 C27 1.536(5) . ?
C26 C28 1.537(6) . ?
C27 H27A 0.9800 . ?
C27 H27B 0.9800 . ?
C27 H27C 0.9800 . ?
C28 H28A 0.9800 . ?
C28 H28B 0.9800 . ?
C28 H28C 0.9800 . ?
C29 H29A 0.9800 . ?
C29 H29B 0.9800 . ?
C29 H29C 0.9800 . ?
C30 C31 1.426(7) . ?
C30 N3 1.477(5) . ?
C30 H30A 0.9900 . ?
C30 H30B 0.9900 . ?
C31 O3 1.526(8) . ?
C31 H31A 0.9900 . ?
C31 H31B 0.9900 . ?
C32 O3 1.325(6) . ?
C32 C35 1.808(8) 3_666 ?
C32 H32A 0.9900 . ?
C32 H32B 0.9900 . ?
C33 N4 1.474(4) . ?
C33 C34 1.500(6) . ?
C33 H33A 0.9900 . ?
C33 H33B 0.9900 . ?
C34 O4 1.419(5) . ?
C34 H34A 0.9900 . ?
C34 H34B 0.9900 . ?
C35 O4 1.410(6) . ?
C35 C32 1.808(8) 3_666 ?
C35 H35A 0.9900 . ?
C35 H35B 0.9900 . ?
C36 N5 1.445(7) . ?
C36 H36A 0.9800 . ?
C36 H36B 0.9800 . ?
C36 H36C 0.9800 . ?
C37 N5 1.451(8) . ?
C37 H37A 0.9800 . ?
C37 H37B 0.9800 . ?
C37 H37C 0.9800 . ?
C38 O9 1.187(7) . ?
C38 N5 1.283(7) . ?
C38 H38 0.9500 . ?
C39 N6 1.411(9) . ?
C39 H39A 0.9800 . ?
C39 H39B 0.9800 . ?
C39 H39C 0.9800 . ?
C40 N6 1.452(9) . ?
C40 H40A 0.9800 . ?
C40 H40B 0.9800 . ?
C40 H40C 0.9800 . ?
C41 O10 1.208(7) . ?
C41 N6 1.318(7) . ?
C41 H41 0.9500 . ?
C42A N7A 1.62(3) . ?
C42A H42A 0.9800 . ?
C42A H42B 0.9800 . ?
C42A H42C 0.9800 . ?
C43A N7A 1.434(19) . ?
C43A H43A 0.9800 . ?
C43A H43B 0.9800 . ?
C43A H43C 0.9800 . ?
C44A O11A 1.26(4) . ?
C44A N7A 1.42(2) . ?
C44A H44A 0.9500 . ?
C42B N7B 1.14(3) . ?
C42B H42D 0.9800 . ?
C42B H42E 0.9800 . ?
C42B H42F 0.9800 . ?
C43B N7B 1.45(2) . ?
C43B H43D 0.9800 . ?
C43B H43E 0.9800 . ?
C43B H43F 0.9800 . ?
C44B O11B 1.11(3) . ?
C44B N7B 1.273(19) . ?
C44B H44B 0.9500 . ?
Cl1 O8 1.422(3) . ?
Cl1 O7 1.427(3) . ?
Cl1 O6 1.437(4) . ?
Cl1 O5 1.443(3) . ?
Co1 O2 1.885(2) . ?
Co1 O1 1.886(2) . ?
Co1 N1 1.891(3) . ?
Co1 N2 1.894(3) . ?
Co1 N4 1.947(3) . ?
Co1 N3 1.979(3) . ?
N3 H3A 0.9200 . ?
N3 H3B 0.9200 . ?
N4 H4A 0.9200 . ?
N4 H4B 0.9200 . ?
